data_7018338
loop_
_publ_author_name
'Hamidi, Shima'
'Deacon, Glen B.'
'Junk, Peter C.'
'Neumann, Paul'

_publ_section_title
;
 Direct reaction of iodine-activated lanthanoid metals with
 2,6-diisopropylphenol.
;
_journal_issue 12
_journal_name_full 'Dalton transactions (Cambridge, England : 2003)'
_journal_page_first 3541
_journal_page_last 3552
_journal_paper_doi 10.1039/c2dt11752e
_journal_volume 41
_journal_year 2012
_chemical_formula_moiety 'C43 H67.50 La O6.50'
_chemical_formula_sum 'C42 H65 La O6'
_chemical_formula_weight 827.38
_chemical_name_common sq2
_chemical_name_systematic
;
?
;
_space_group_IT_number 2
_symmetry_cell_setting triclinic
_symmetry_space_group_name_Hall '-P 1'
_symmetry_space_group_name_H-M 'P -1'
_atom_sites_solution_hydrogens geom
_atom_sites_solution_primary direct
_atom_sites_solution_secondary difmap
_audit_creation_method SHELXL-97
_cell_angle_alpha 89.63(3)
_cell_angle_beta 79.38(3)
_cell_angle_gamma 69.75(3)
_cell_formula_units_Z 4
_cell_length_a 12.133(2)
_cell_length_b 15.232(3)
_cell_length_c 25.884(5)
_cell_measurement_reflns_used 62811
_cell_measurement_temperature 100(2)
_cell_measurement_theta_max 26.69
_cell_measurement_theta_min 1.43
_cell_volume 4402.5(17)
_computing_cell_refinement 'XDS (Kabsch, 1993)'
_computing_data_collection 'BluIce (McPhillips, 2002)'
_computing_data_reduction 'XDS (Kabsch, 1993)'
_computing_molecular_graphics 'X-Seed (Barbour, 1999)'
_computing_publication_material 'CIFTAB (Sheldrick, 1997)'
_computing_structure_refinement 'SHELXL-97 (Sheldrick, 1997)'
_computing_structure_solution 'SHELXS-97 (Sheldrick, 1997)'
_diffrn_ambient_temperature 100
_diffrn_measured_fraction_theta_full 0.890
_diffrn_measured_fraction_theta_max 0.890
_diffrn_measurement_device_type 'ADSC Quantum 210r'
_diffrn_measurement_method 'Phi Scan'
_diffrn_radiation_monochromator 'Silicon Double Crystal'
_diffrn_radiation_source 'Australian Synchrotron'
_diffrn_radiation_type Synchrotron
_diffrn_radiation_wavelength 0.71200
_diffrn_reflns_av_R_equivalents 0.0283
_diffrn_reflns_av_sigmaI/netI 0.0243
_diffrn_reflns_limit_h_max 15
_diffrn_reflns_limit_h_min -15
_diffrn_reflns_limit_k_max 19
_diffrn_reflns_limit_k_min -18
_diffrn_reflns_limit_l_max 32
_diffrn_reflns_limit_l_min -32
_diffrn_reflns_number 62811
_diffrn_reflns_theta_full 26.69
_diffrn_reflns_theta_max 26.69
_diffrn_reflns_theta_min 1.43
_exptl_absorpt_coefficient_mu 1.013
_exptl_absorpt_correction_type multi-scan
_exptl_absorpt_process_details XDS
_exptl_crystal_colour colourless
_exptl_crystal_density_diffrn 1.248
_exptl_crystal_density_method 'not measured'
_exptl_crystal_description needles
_exptl_crystal_F_000 1738
_refine_diff_density_max 1.829
_refine_diff_density_min -2.390
_refine_diff_density_rms 0.108
_refine_ls_extinction_coef none
_refine_ls_goodness_of_fit_ref 1.144
_refine_ls_hydrogen_treatment constr
_refine_ls_matrix_type full
_refine_ls_number_parameters 955
_refine_ls_number_reflns 16469
_refine_ls_number_restraints 42
_refine_ls_restrained_S_all 1.144
_refine_ls_R_factor_all 0.0509
_refine_ls_R_factor_gt 0.0493
_refine_ls_shift/su_max 0.001
_refine_ls_shift/su_mean 0.000
_refine_ls_structure_factor_coef Fsqd
_refine_ls_weighting_details 'calc w=1/[\s^2^(Fo^2^)+(0.0123P)^2^+27.3372P] where P=(Fo^2^+2Fc^2^)/3'
_refine_ls_weighting_scheme calc
_refine_ls_wR_factor_gt 0.1167
_refine_ls_wR_factor_ref 0.1173
_reflns_number_gt 15669
_reflns_number_total 16469
_reflns_threshold_expression >2sigma(I)
_cod_data_source_file c2dt11752e.txt
_cod_data_source_block SHSQ6z=4.CIF
_cod_depositor_comments
;
The following automatic conversions were performed:

'_exptl_absorpt_correction_type' value 'Multi-Scan' changed to
'multi-scan' according to
/home/saulius/struct/CIF-dictionaries/cif_core.dic dictionary named
'cif_core.dic' version 2.4.1 from 2010-06-29.

Automatic conversion script
Id: cif_fix_values 1715 2011-07-08 13:25:40Z adriana 
;
_cod_original_cell_volume 4402.5(14)
_cod_original_sg_symbol_H-M P-1
_cod_database_code 7018338

loop_
_symmetry_equiv_pos_as_xyz
'x, y, z'
'-x, -y, -z'

loop_
_atom_site_label
_atom_site_type_symbol
_atom_site_fract_x
_atom_site_fract_y
_atom_site_fract_z
_atom_site_U_iso_or_equiv
_atom_site_adp_type
_atom_site_occupancy
_atom_site_symmetry_multiplicity
_atom_site_calc_flag
_atom_site_refinement_flags
_atom_site_disorder_assembly
_atom_site_disorder_group
La1 La 0.51323(2) 0.946848(16) 0.308014(9) 0.01437(7) Uani 1 1 d . . .
O1 O 0.6785(3) 0.8264(2) 0.27363(14) 0.0278(7) Uani 1 1 d . . .
C1 C 0.7924(4) 0.7704(3) 0.2569(2) 0.0252(10) Uani 1 1 d . . .
C27 C 0.1129(4) 0.8869(4) 0.2481(2) 0.0368(13) Uani 1 1 d . . .
H27 H 0.0478 0.8750 0.2696 0.044 Uiso 1 1 calc R . .
La2 La 0.54906(2) 0.436257(16) 0.183390(9) 0.01632(7) Uani 1 1 d . . .
O2 O 0.4250(3) 0.9266(2) 0.38886(12) 0.0221(7) Uani 1 1 d . . .
C2 C 0.8433(4) 0.7583(3) 0.2025(2) 0.0302(11) Uani 1 1 d . . .
O3 O 0.3877(3) 0.9236(2) 0.26005(12) 0.0227(7) Uani 1 1 d . . .
C3 C 0.9616(5) 0.6985(4) 0.1861(3) 0.0415(14) Uani 1 1 d . . .
H3 H 0.9972 0.6908 0.1497 0.050 Uiso 1 1 calc R . .
O4 O 0.4032(3) 1.1205(2) 0.28657(14) 0.0286(7) Uani 1 1 d . . .
C4 C 1.0277(5) 0.6504(4) 0.2220(3) 0.0486(16) Uani 1 1 d . . .
H4 H 1.1081 0.6097 0.2103 0.058 Uiso 1 1 calc R . .
O5 O 0.6424(3) 1.0523(2) 0.27598(14) 0.0272(7) Uani 1 1 d . . .
C5 C 0.9773(5) 0.6612(4) 0.2745(3) 0.0446(14) Uani 1 1 d . . .
H5 H 1.0237 0.6269 0.2987 0.054 Uiso 1 1 calc R . .
O6 O 0.6452(3) 0.9865(2) 0.37218(13) 0.0289(8) Uani 1 1 d . . .
C6 C 0.8605(4) 0.7208(3) 0.2938(2) 0.0314(11) Uani 1 1 d . . .
O7 O 0.6260(3) 0.3719(2) 0.10165(13) 0.0334(8) Uani 1 1 d . . .
C7 C 0.7688(5) 0.8086(4) 0.1632(2) 0.0326(11) Uani 1 1 d . . .
H7 H 0.6831 0.8204 0.1795 0.039 Uiso 1 1 calc R . .
O8 O 0.6765(3) 0.3340(2) 0.22737(12) 0.0239(7) Uani 1 1 d . . .
C8 C 0.7808(8) 0.9040(5) 0.1534(3) 0.0580(19) Uani 1 1 d . . .
H8A H 0.7600 0.9407 0.1870 0.087 Uiso 1 1 calc R . .
H8B H 0.7266 0.9374 0.1302 0.087 Uiso 1 1 calc R . .
H8C H 0.8635 0.8953 0.1366 0.087 Uiso 1 1 calc R . .
O9 O 0.3786(3) 0.4150(2) 0.22101(12) 0.0231(7) Uani 1 1 d . . .
C9 C 0.7953(6) 0.7514(5) 0.1114(3) 0.0524(16) Uani 1 1 d . . .
H9A H 0.8746 0.7463 0.0916 0.079 Uiso 1 1 calc R . .
H9B H 0.7345 0.7824 0.0905 0.079 Uiso 1 1 calc R . .
H9C H 0.7938 0.6885 0.1186 0.079 Uiso 1 1 calc R . .
O10 O 0.4162(3) 0.5602(2) 0.12409(12) 0.0278(7) Uani 1 1 d . . .
C10 C 0.8029(5) 0.7252(4) 0.3514(2) 0.0325(11) Uani 1 1 d . . .
H10 H 0.7283 0.7820 0.3584 0.039 Uiso 1 1 calc R . .
O11 O 0.4521(3) 0.6144(2) 0.21654(12) 0.0225(7) Uani 1 1 d . . .
C11 C 0.7669(7) 0.6393(5) 0.3617(3) 0.0543(18) Uani 1 1 d . . .
H11A H 0.7106 0.6380 0.3393 0.082 Uiso 1 1 calc R . .
H11B H 0.7287 0.6421 0.3988 0.082 Uiso 1 1 calc R . .
H11C H 0.8384 0.5824 0.3537 0.082 Uiso 1 1 calc R . .
O12 O 0.6906(3) 0.5321(2) 0.19670(13) 0.0246(7) Uani 1 1 d . . .
C12 C 0.8821(7) 0.7326(6) 0.3893(3) 0.066(2) Uani 1 1 d . . .
H12A H 0.9562 0.6778 0.3830 0.099 Uiso 1 1 calc R . .
H12B H 0.8395 0.7351 0.4256 0.099 Uiso 1 1 calc R . .
H12C H 0.9014 0.7897 0.3835 0.099 Uiso 1 1 calc R . .
C13 C 0.3421(4) 0.9284(3) 0.43124(17) 0.0200(9) Uani 1 1 d . . .
C14 C 0.3554(4) 0.8490(3) 0.46143(17) 0.0226(9) Uani 1 1 d . . .
C15 C 0.2646(5) 0.8531(4) 0.50428(18) 0.0294(11) Uani 1 1 d . . .
H15 H 0.2721 0.7996 0.5243 0.035 Uiso 1 1 calc R . .
C16 C 0.1645(4) 0.9326(4) 0.51832(19) 0.0310(11) Uani 1 1 d . . .
H16 H 0.1042 0.9337 0.5478 0.037 Uiso 1 1 calc R . .
C17 C 0.1523(4) 1.0110(4) 0.48919(19) 0.0288(10) Uani 1 1 d . . .
H17 H 0.0835 1.0659 0.4991 0.035 Uiso 1 1 calc R . .
C18 C 0.2395(4) 1.0104(3) 0.44557(18) 0.0227(9) Uani 1 1 d . . .
C19 C 0.4684(5) 0.7628(4) 0.44864(19) 0.0308(11) Uani 1 1 d . . .
H19 H 0.5120 0.7672 0.4125 0.037 Uiso 1 1 calc R . .
C20 C 0.4442(6) 0.6707(4) 0.4498(2) 0.0451(15) Uani 1 1 d . . .
H20A H 0.4105 0.6614 0.4860 0.068 Uiso 1 1 calc R . .
H20B H 0.5194 0.6186 0.4372 0.068 Uiso 1 1 calc R . .
H20C H 0.3873 0.6730 0.4270 0.068 Uiso 1 1 calc R . .
C21 C 0.5492(5) 0.7616(4) 0.4878(2) 0.0411(13) Uani 1 1 d . . .
H21A H 0.5734 0.8168 0.4840 0.062 Uiso 1 1 calc R . .
H21B H 0.6205 0.7046 0.4806 0.062 Uiso 1 1 calc R . .
H21C H 0.5054 0.7627 0.5237 0.062 Uiso 1 1 calc R . .
C22 C 0.2276(5) 1.0948(4) 0.4131(2) 0.0301(11) Uani 1 1 d . . .
H22 H 0.2619 1.0703 0.3757 0.036 Uiso 1 1 calc R . .
C23 C 0.0990(6) 1.1596(5) 0.4147(3) 0.0520(16) Uani 1 1 d . . .
H23A H 0.0531 1.1238 0.4036 0.078 Uiso 1 1 calc R . .
H23B H 0.0985 1.2099 0.3908 0.078 Uiso 1 1 calc R . .
H23C H 0.0625 1.1869 0.4506 0.078 Uiso 1 1 calc R . .
C24 C 0.3016(7) 1.1501(5) 0.4276(3) 0.0563(18) Uani 1 1 d . . .
H24A H 0.3033 1.1974 0.4019 0.084 Uiso 1 1 calc R . .
H24B H 0.3835 1.1075 0.4274 0.084 Uiso 1 1 calc R . .
H24C H 0.2658 1.1812 0.4628 0.084 Uiso 1 1 calc R . .
C25 C 0.2988(4) 0.9163(3) 0.23920(16) 0.0176(8) Uani 1 1 d U A .
C26 C 0.2023(4) 0.8982(3) 0.27116(19) 0.0226(9) Uani 1 1 d . . .
C28 C 0.1169(5) 0.8926(4) 0.1949(3) 0.0436(15) Uani 1 1 d . . .
H28 H 0.0555 0.8836 0.1799 0.052 Uiso 1 1 calc R . .
C29 C 0.2076(7) 0.9109(4) 0.1639(2) 0.0458(16) Uani 1 1 d . A .
H29 H 0.2084 0.9158 0.1273 0.055 Uiso 1 1 calc R . .
C30 C 0.3010(6) 0.9230(4) 0.1847(2) 0.0383(13) Uani 1 1 d . . .
C31 C 0.2020(5) 0.8887(4) 0.3288(2) 0.0354(13) Uani 1 1 d . . .
H31 H 0.2388 0.9333 0.3398 0.042 Uiso 1 1 calc R . .
C32 C 0.2803(10) 0.7925(5) 0.3389(3) 0.075(3) Uani 1 1 d . . .
H32A H 0.2486 0.7462 0.3278 0.112 Uiso 1 1 calc R . .
H32B H 0.2818 0.7888 0.3766 0.112 Uiso 1 1 calc R . .
H32C H 0.3618 0.7795 0.3190 0.112 Uiso 1 1 calc R . .
C33 C 0.0758(7) 0.9164(7) 0.3630(3) 0.080(3) Uani 1 1 d . . .
H33A H 0.0270 0.9794 0.3553 0.121 Uiso 1 1 calc R . .
H33B H 0.0814 0.9158 0.4003 0.121 Uiso 1 1 calc R . .
H33C H 0.0384 0.8716 0.3553 0.121 Uiso 1 1 calc R . .
C36 C 0.4592(13) 0.8882(10) 0.0952(6) 0.039(3) Uani 0.449(12) 1 d PU A 1
H36A H 0.4072 0.9117 0.0696 0.058 Uiso 0.449(12) 1 calc PR A 1
H36B H 0.4703 0.8220 0.1002 0.058 Uiso 0.449(12) 1 calc PR A 1
H36C H 0.5371 0.8944 0.0822 0.058 Uiso 0.449(12) 1 calc PR A 1
C37 C 0.2836(5) 1.1524(4) 0.2762(3) 0.0436(14) Uani 1 1 d . . .
H37A H 0.2372 1.2131 0.2954 0.065 Uiso 1 1 calc R . .
H37B H 0.2454 1.1067 0.2879 0.065 Uiso 1 1 calc R . .
H37C H 0.2867 1.1592 0.2384 0.065 Uiso 1 1 calc R . .
C38 C 0.4709(5) 1.1764(4) 0.2635(2) 0.0371(13) Uani 1 1 d . . .
H38A H 0.4228 1.2439 0.2712 0.045 Uiso 1 1 calc R . .
H38B H 0.4928 1.1636 0.2248 0.045 Uiso 1 1 calc R . .
C39 C 0.5810(5) 1.1520(3) 0.2864(2) 0.0366(13) Uani 1 1 d . . .
H39A H 0.6326 1.1867 0.2698 0.044 Uiso 1 1 calc R . .
H39B H 0.5597 1.1683 0.3248 0.044 Uiso 1 1 calc R . .
C40 C 0.7556(4) 1.0185(4) 0.2935(2) 0.0370(13) Uani 1 1 d . . .
H40A H 0.8046 1.0565 0.2791 0.044 Uiso 1 1 calc R . .
H40B H 0.7998 0.9526 0.2799 0.044 Uiso 1 1 calc R . .
C41 C 0.7369(5) 1.0241(4) 0.3525(2) 0.0397(13) Uani 1 1 d . . .
H41A H 0.8121 0.9876 0.3641 0.048 Uiso 1 1 calc R . .
H41B H 0.7121 1.0901 0.3660 0.048 Uiso 1 1 calc R . .
C42 C 0.6308(6) 0.9788(5) 0.4282(2) 0.0420(14) Uani 1 1 d . . .
H42A H 0.7059 0.9365 0.4367 0.063 Uiso 1 1 calc R . .
H42B H 0.5668 0.9537 0.4403 0.063 Uiso 1 1 calc R . .
H42C H 0.6099 1.0408 0.4457 0.063 Uiso 1 1 calc R . .
C43 C 0.6903(4) 0.3288(3) 0.05495(18) 0.0259(10) Uani 1 1 d . B .
C44 C 0.7922(5) 0.3489(4) 0.03095(18) 0.0283(10) Uani 1 1 d . . .
C45 C 0.8573(5) 0.3021(5) -0.0170(2) 0.0412(14) Uani 1 1 d . . .
H45 H 0.9259 0.3155 -0.0334 0.049 Uiso 1 1 calc R . .
C46 C 0.8257(6) 0.2374(5) -0.0412(2) 0.0489(16) Uani 1 1 d . . .
H46 H 0.8723 0.2057 -0.0737 0.059 Uiso 1 1 calc R . .
C47 C 0.7252(7) 0.2189(4) -0.0177(2) 0.0485(16) Uani 1 1 d . B .
H47 H 0.7028 0.1745 -0.0348 0.058 Uiso 1 1 calc R . .
C48 C 0.6559(5) 0.2630(4) 0.0299(2) 0.0353(12) Uiso 1 1 d . . .
C49 C 0.8255(6) 0.4211(5) 0.0573(2) 0.0466(16) Uani 1 1 d . . .
H49 H 0.8078 0.4144 0.0961 0.056 Uiso 1 1 calc R . .
C50 C 0.7512(8) 0.5187(5) 0.0472(3) 0.065(2) Uani 1 1 d . . .
H50A H 0.7689 0.5285 0.0096 0.097 Uiso 1 1 calc R . .
H50B H 0.7701 0.5639 0.0675 0.097 Uiso 1 1 calc R . .
H50C H 0.6661 0.5275 0.0580 0.097 Uiso 1 1 calc R . .
C51 C 0.9590(8) 0.4074(7) 0.0417(4) 0.084(3) Uani 1 1 d . . .
H51A H 1.0071 0.3421 0.0458 0.126 Uiso 1 1 calc R . .
H51B H 0.9782 0.4490 0.0645 0.126 Uiso 1 1 calc R . .
H51C H 0.9769 0.4223 0.0050 0.126 Uiso 1 1 calc R . .
C52' C 0.5431(7) 0.2439(6) 0.0550(3) 0.066(2) Uani 0.412(11) 1 d P B 1
H52' H 0.4938 0.3077 0.0720 0.080 Uiso 0.412(11) 1 calc PR B 1
C55 C 0.2753(4) 0.4090(3) 0.24709(18) 0.0219(9) Uani 1 1 d . C .
C56 C 0.1988(4) 0.3842(3) 0.2191(2) 0.0280(10) Uani 1 1 d . . .
C57 C 0.0923(5) 0.3782(4) 0.2478(2) 0.0369(13) Uani 1 1 d . C .
H57 H 0.0411 0.3612 0.2294 0.044 Uiso 1 1 calc R . .
C58 C 0.0589(5) 0.3955(4) 0.3011(3) 0.0399(13) Uani 1 1 d . . .
H58 H -0.0146 0.3916 0.3192 0.048 Uiso 1 1 calc R C .
C59 C 0.1341(5) 0.4189(3) 0.3282(2) 0.0317(11) Uani 1 1 d . C .
H59 H 0.1113 0.4313 0.3653 0.038 Uiso 1 1 calc R . .
C60 C 0.2429(4) 0.4249(3) 0.30214(19) 0.0227(9) Uani 1 1 d . . .
C61' C 0.2358(5) 0.3623(4) 0.1604(2) 0.0385(15) Uani 0.276(11) 1 d P C 1
H61' H 0.3077 0.3814 0.1516 0.046 Uiso 0.276(11) 1 calc PR C 1
C62 C 0.2045(9) 0.4494(7) 0.1318(3) 0.046(2) Uani 0.724(11) 1 d P C 2
H62A H 0.2300 0.4336 0.0938 0.069 Uiso 0.724(11) 1 calc PR C 2
H62B H 0.2451 0.4898 0.1425 0.069 Uiso 0.724(11) 1 calc PR C 2
H62C H 0.1177 0.4824 0.1402 0.069 Uiso 0.724(11) 1 calc PR C 2
C63 C 0.1721(9) 0.2955(7) 0.1426(4) 0.053(3) Uani 0.724(11) 1 d P C 2
H63A H 0.1940 0.2377 0.1613 0.080 Uiso 0.724(11) 1 calc PR C 2
H63B H 0.1981 0.2802 0.1046 0.080 Uiso 0.724(11) 1 calc PR C 2
H63C H 0.0851 0.3274 0.1510 0.080 Uiso 0.724(11) 1 calc PR C 2
C64 C 0.3234(5) 0.4499(4) 0.33294(19) 0.0305(11) Uani 1 1 d . C .
H64 H 0.4047 0.4315 0.3099 0.037 Uiso 1 1 calc R . .
C65 C 0.3373(6) 0.3988(5) 0.3835(2) 0.0482(15) Uani 1 1 d . . .
H65A H 0.2584 0.4127 0.4062 0.072 Uiso 1 1 calc R C .
H65B H 0.3883 0.4197 0.4019 0.072 Uiso 1 1 calc R . .
H65C H 0.3742 0.3311 0.3748 0.072 Uiso 1 1 calc R . .
C66 C 0.2792(9) 0.5560(5) 0.3455(3) 0.067(2) Uani 1 1 d . . .
H66A H 0.2756 0.5883 0.3126 0.100 Uiso 1 1 calc R C .
H66B H 0.3345 0.5713 0.3640 0.100 Uiso 1 1 calc R . .
H66C H 0.1992 0.5764 0.3679 0.100 Uiso 1 1 calc R . .
C67 C 0.7729(4) 0.2785(3) 0.2451(2) 0.0251(10) Uani 1 1 d . . .
C68 C 0.7742(4) 0.2837(3) 0.2997(2) 0.0275(11) Uani 1 1 d . . .
C69 C 0.8741(5) 0.2246(4) 0.3176(2) 0.0385(13) Uani 1 1 d . . .
H69 H 0.8761 0.2271 0.3541 0.046 Uiso 1 1 calc R . .
C70 C 0.9705(5) 0.1624(4) 0.2833(3) 0.0464(16) Uani 1 1 d . . .
H70 H 1.0385 0.1236 0.2962 0.056 Uiso 1 1 calc R . .
C71 C 0.9680(5) 0.1566(4) 0.2303(3) 0.0430(15) Uani 1 1 d . . .
H71 H 1.0341 0.1132 0.2071 0.052 Uiso 1 1 calc R . .
C72 C 0.8695(5) 0.2139(3) 0.2105(2) 0.0319(11) Uani 1 1 d . . .
C73 C 0.6659(5) 0.3503(4) 0.3362(2) 0.0310(11) Uani 1 1 d . . .
H73 H 0.5936 0.3455 0.3250 0.037 Uiso 1 1 calc R . .
C74 C 0.6588(6) 0.4526(4) 0.3313(2) 0.0458(15) Uani 1 1 d . . .
H74A H 0.7274 0.4606 0.3429 0.069 Uiso 1 1 calc R . .
H74B H 0.5844 0.4942 0.3534 0.069 Uiso 1 1 calc R . .
H74C H 0.6600 0.4684 0.2945 0.069 Uiso 1 1 calc R . .
C75 C 0.6581(7) 0.3266(5) 0.3937(2) 0.0515(17) Uani 1 1 d . . .
H75A H 0.6552 0.2633 0.3971 0.077 Uiso 1 1 calc R . .
H75B H 0.5856 0.3719 0.4150 0.077 Uiso 1 1 calc R . .
H75C H 0.7286 0.3294 0.4060 0.077 Uiso 1 1 calc R . .
C76 C 0.8617(5) 0.2032(4) 0.1528(2) 0.0386(13) Uani 1 1 d . . .
H76 H 0.8120 0.2663 0.1432 0.046 Uiso 1 1 calc R . .
C77 C 0.7959(15) 0.1388(10) 0.1469(4) 0.155(7) Uani 1 1 d . . .
H77A H 0.7161 0.1629 0.1695 0.233 Uiso 1 1 calc R . .
H77B H 0.8402 0.0764 0.1573 0.233 Uiso 1 1 calc R . .
H77C H 0.7879 0.1345 0.1101 0.233 Uiso 1 1 calc R . .
C78 C 0.9785(8) 0.1741(9) 0.1147(4) 0.111(4) Uani 1 1 d . . .
H78A H 1.0297 0.1118 0.1223 0.167 Uiso 1 1 calc R . .
H78B H 1.0184 0.2193 0.1180 0.167 Uiso 1 1 calc R . .
H78C H 0.9642 0.1722 0.0787 0.167 Uiso 1 1 calc R . .
C79 C 0.4162(7) 0.5490(4) 0.0685(2) 0.0473(16) Uani 1 1 d . . .
H79A H 0.3350 0.5574 0.0638 0.071 Uiso 1 1 calc R . .
H79B H 0.4705 0.4861 0.0547 0.071 Uiso 1 1 calc R . .
H79C H 0.4433 0.5960 0.0495 0.071 Uiso 1 1 calc R . .
C80 C 0.3399(5) 0.6520(3) 0.1456(2) 0.0308(11) Uani 1 1 d . . .
H80A H 0.2587 0.6663 0.1379 0.037 Uiso 1 1 calc R . .
H80B H 0.3725 0.6996 0.1299 0.037 Uiso 1 1 calc R . .
C81 C 0.3348(5) 0.6533(4) 0.2041(2) 0.0328(11) Uani 1 1 d . . .
H81A H 0.2961 0.7187 0.2192 0.039 Uiso 1 1 calc R . .
H81B H 0.2852 0.6169 0.2202 0.039 Uiso 1 1 calc R . .
C82 C 0.5236(5) 0.6722(3) 0.2036(2) 0.0342(12) Uani 1 1 d . . .
H82A H 0.4819 0.7354 0.2215 0.041 Uiso 1 1 calc R . .
H82B H 0.5391 0.6788 0.1652 0.041 Uiso 1 1 calc R . .
C83 C 0.6382(5) 0.6249(3) 0.2219(2) 0.0305(11) Uani 1 1 d . . .
H83A H 0.6931 0.6603 0.2122 0.037 Uiso 1 1 calc R . .
H83B H 0.6230 0.6217 0.2606 0.037 Uiso 1 1 calc R . .
C84 C 0.8147(4) 0.4898(4) 0.2004(2) 0.0319(11) Uani 1 1 d . . .
H84A H 0.8604 0.5258 0.1812 0.048 Uiso 1 1 calc R . .
H84B H 0.8462 0.4252 0.1851 0.048 Uiso 1 1 calc R . .
H84C H 0.8220 0.4896 0.2375 0.048 Uiso 1 1 calc R . .
C63' C 0.284(2) 0.2644(15) 0.1436(8) 0.040(5) Uiso 0.276(11) 1 d P C 1
H63D H 0.3057 0.2575 0.1051 0.060 Uiso 0.276(11) 1 calc PR C 1
H63E H 0.2242 0.2354 0.1558 0.060 Uiso 0.276(11) 1 calc PR C 1
H63F H 0.3557 0.2336 0.1584 0.060 Uiso 0.276(11) 1 calc PR C 1
C62' C 0.155(2) 0.4224(19) 0.1273(10) 0.052(6) Uiso 0.276(11) 1 d P C 1
H62D H 0.1240 0.4875 0.1417 0.077 Uiso 0.276(11) 1 calc PR C 1
H62E H 0.0876 0.4006 0.1272 0.077 Uiso 0.276(11) 1 calc PR C 1
H62F H 0.1992 0.4185 0.0912 0.077 Uiso 0.276(11) 1 calc PR C 1
C61 C 0.2358(5) 0.3623(4) 0.1604(2) 0.0385(15) Uani 0.72 1 d P C 2
H61 H 0.3245 0.3292 0.1515 0.046 Uiso 0.724(11) 1 calc PR C 2
C55' C 0.5791(13) 0.1274(8) 0.0442(5) 0.065(4) Uani 0.588(11) 1 d P B 2
H55A H 0.5997 0.1113 0.0061 0.097 Uiso 0.588(11) 1 calc PR B 2
H55B H 0.5106 0.1094 0.0597 0.097 Uiso 0.588(11) 1 calc PR B 2
H55C H 0.6478 0.0938 0.0602 0.097 Uiso 0.588(11) 1 calc PR B 2
C53 C 0.4490(13) 0.2870(11) 0.0177(6) 0.061(4) Uani 0.588(11) 1 d PU B 2
H53A H 0.4169 0.3555 0.0233 0.092 Uiso 0.588(11) 1 calc PR B 2
H53B H 0.3834 0.2625 0.0260 0.092 Uiso 0.588(11) 1 calc PR B 2
H53C H 0.4890 0.2694 -0.0192 0.092 Uiso 0.588(11) 1 calc PR B 2
C52 C 0.5431(7) 0.2439(6) 0.0550(3) 0.066(2) Uani 0.59 1 d P B 2
H52 H 0.5125 0.2669 0.0929 0.080 Uiso 0.588(11) 1 calc PR B 2
C54' C 0.4629(17) 0.2297(17) 0.0290(8) 0.070(6) Uani 0.412(11) 1 d P B 1
H54A H 0.4568 0.2677 -0.0018 0.104 Uiso 0.412(11) 1 calc PR B 1
H54B H 0.3843 0.2478 0.0524 0.104 Uiso 0.412(11) 1 calc PR B 1
H54C H 0.4894 0.1632 0.0174 0.104 Uiso 0.412(11) 1 calc PR B 1
C54 C 0.5606(14) 0.1868(11) 0.1071(6) 0.045(4) Uani 0.412(11) 1 d PU B 1
H54D H 0.4821 0.1909 0.1274 0.068 Uiso 0.412(11) 1 calc PR B 1
H54E H 0.6009 0.2138 0.1287 0.068 Uiso 0.412(11) 1 calc PR B 1
H54F H 0.6094 0.1210 0.0971 0.068 Uiso 0.412(11) 1 calc PR B 1
C35 C 0.4299(16) 1.0228(10) 0.1581(5) 0.052(4) Uani 0.449(12) 1 d P A 1
H35A H 0.3736 1.0785 0.1459 0.078 Uiso 0.449(12) 1 calc PR A 1
H35B H 0.5110 1.0116 0.1382 0.078 Uiso 0.449(12) 1 calc PR A 1
H35C H 0.4278 1.0328 0.1956 0.078 Uiso 0.449(12) 1 calc PR A 1
C36' C 0.3218(15) 1.0324(10) 0.1105(6) 0.078(5) Uani 0.551(12) 1 d P A 2
H36D H 0.3770 1.0599 0.0903 0.117 Uiso 0.551(12) 1 calc PR A 2
H36E H 0.2555 1.0818 0.1328 0.117 Uiso 0.551(12) 1 calc PR A 2
H36F H 0.2901 1.0026 0.0863 0.117 Uiso 0.551(12) 1 calc PR A 2
C35' C 0.4799(13) 0.8796(10) 0.1192(6) 0.058(4) Uani 0.551(12) 1 d PU A 2
H35D H 0.5320 0.8360 0.1400 0.087 Uiso 0.551(12) 1 calc PR A 2
H35E H 0.5280 0.9054 0.0932 0.087 Uiso 0.551(12) 1 calc PR A 2
H35F H 0.4406 0.8462 0.1010 0.087 Uiso 0.551(12) 1 calc PR A 2
C34' C 0.3986(9) 0.9479(7) 0.1505(4) 0.076(3) Uani 0.449(12) 1 d PU A 1
H34' H 0.4614 0.9063 0.1687 0.092 Uiso 0.449(12) 1 calc PR A 1
C34 C 0.3986(9) 0.9479(7) 0.1505(4) 0.076(3) Uani 0.55 1 d PU A 2
H34 H 0.4380 0.9765 0.1727 0.092 Uiso 0.551(12) 1 calc PR A 2

loop_
_atom_site_aniso_label
_atom_site_aniso_U_11
_atom_site_aniso_U_22
_atom_site_aniso_U_33
_atom_site_aniso_U_23
_atom_site_aniso_U_13
_atom_site_aniso_U_12
La1 0.01278(11) 0.01139(12) 0.02202(13) 0.00090(9) -0.00481(9) -0.00735(9)
O1 0.0158(15) 0.0157(15) 0.046(2) -0.0050(14) 0.0005(14) -0.0008(13)
C1 0.016(2) 0.011(2) 0.049(3) -0.0017(19) -0.003(2) -0.0075(18)
C27 0.016(2) 0.032(3) 0.059(4) -0.020(3) -0.007(2) -0.005(2)
La2 0.01873(13) 0.01235(12) 0.01957(12) 0.00260(9) -0.00646(9) -0.00620(10)
O2 0.0240(16) 0.0267(17) 0.0207(15) 0.0039(13) -0.0058(13) -0.0148(15)
C2 0.022(2) 0.019(2) 0.051(3) -0.002(2) 0.001(2) -0.013(2)
O3 0.0189(15) 0.0258(17) 0.0279(16) -0.0045(13) -0.0073(13) -0.0118(14)
C3 0.023(3) 0.031(3) 0.064(4) 0.002(3) 0.006(3) -0.009(2)
O4 0.0223(17) 0.0203(17) 0.045(2) 0.0116(15) -0.0092(15) -0.0089(15)
C4 0.022(3) 0.039(3) 0.078(5) 0.000(3) 0.003(3) -0.007(3)
O5 0.0216(16) 0.0222(17) 0.043(2) 0.0050(14) -0.0075(14) -0.0134(15)
C5 0.023(3) 0.036(3) 0.072(4) 0.012(3) -0.011(3) -0.006(3)
O6 0.0309(18) 0.0340(19) 0.0349(18) 0.0034(15) -0.0160(15) -0.0230(17)
C6 0.022(2) 0.021(2) 0.055(3) 0.006(2) -0.010(2) -0.010(2)
O7 0.043(2) 0.0238(17) 0.0203(16) -0.0001(13) 0.0059(15) -0.0009(17)
C7 0.029(3) 0.026(3) 0.042(3) -0.001(2) -0.004(2) -0.010(2)
O8 0.0264(17) 0.0211(16) 0.0294(17) 0.0113(13) -0.0161(14) -0.0096(15)
C8 0.086(5) 0.034(3) 0.067(4) 0.018(3) -0.034(4) -0.028(4)
O9 0.0193(15) 0.0214(16) 0.0280(17) 0.0047(13) -0.0036(13) -0.0069(14)
C9 0.052(4) 0.052(4) 0.046(4) -0.012(3) -0.005(3) -0.012(3)
O10 0.042(2) 0.0203(17) 0.0204(16) 0.0009(13) -0.0125(14) -0.0071(16)
C10 0.027(3) 0.025(3) 0.048(3) 0.006(2) -0.016(2) -0.008(2)
O11 0.0250(16) 0.0114(14) 0.0289(17) 0.0015(12) -0.0109(13) -0.0008(13)
C11 0.066(4) 0.044(4) 0.056(4) -0.002(3) 0.005(3) -0.032(4)
O12 0.0231(16) 0.0189(16) 0.0350(18) 0.0029(13) -0.0098(14) -0.0096(14)
C12 0.061(5) 0.085(6) 0.070(5) -0.001(4) -0.024(4) -0.041(5)
C13 0.022(2) 0.028(2) 0.020(2) 0.0004(17) -0.0104(17) -0.017(2)
C14 0.029(2) 0.028(2) 0.018(2) 0.0028(17) -0.0111(18) -0.016(2)
C15 0.037(3) 0.041(3) 0.023(2) 0.010(2) -0.013(2) -0.026(3)
C16 0.026(2) 0.052(3) 0.021(2) 0.005(2) -0.0071(19) -0.020(3)
C17 0.021(2) 0.038(3) 0.027(2) -0.001(2) -0.0083(19) -0.009(2)
C18 0.023(2) 0.028(2) 0.025(2) 0.0013(18) -0.0110(18) -0.015(2)
C19 0.042(3) 0.028(3) 0.026(2) 0.004(2) -0.012(2) -0.014(2)
C20 0.067(4) 0.033(3) 0.045(3) 0.006(2) -0.026(3) -0.022(3)
C21 0.040(3) 0.044(3) 0.044(3) 0.002(3) -0.018(3) -0.014(3)
C22 0.030(3) 0.025(3) 0.041(3) 0.006(2) -0.014(2) -0.013(2)
C23 0.035(3) 0.048(4) 0.071(4) 0.026(3) -0.019(3) -0.009(3)
C24 0.060(4) 0.034(3) 0.092(5) 0.006(3) -0.033(4) -0.030(3)
C25 0.0188(11) 0.0172(11) 0.0185(11) -0.0024(8) -0.0065(8) -0.0070(9)
C26 0.018(2) 0.019(2) 0.033(2) -0.0075(18) -0.0067(18) -0.0079(19)
C28 0.038(3) 0.032(3) 0.063(4) -0.015(3) -0.038(3) 0.001(3)
C29 0.084(5) 0.029(3) 0.036(3) 0.003(2) -0.039(3) -0.020(3)
C30 0.070(4) 0.035(3) 0.025(3) 0.001(2) -0.018(3) -0.032(3)
C31 0.046(3) 0.044(3) 0.029(3) -0.007(2) -0.001(2) -0.035(3)
C32 0.162(9) 0.047(4) 0.045(4) 0.017(3) -0.056(5) -0.056(5)
C33 0.078(5) 0.138(8) 0.050(4) -0.028(5) 0.023(4) -0.086(6)
C36 0.039(3) 0.039(3) 0.039(3) 0.0020(10) -0.0076(12) -0.0136(15)
C37 0.026(3) 0.032(3) 0.070(4) 0.017(3) -0.018(3) -0.003(3)
C38 0.043(3) 0.020(2) 0.055(3) 0.013(2) -0.011(3) -0.017(2)
C39 0.038(3) 0.018(2) 0.063(4) 0.005(2) -0.010(3) -0.022(2)
C40 0.020(2) 0.043(3) 0.059(4) 0.011(3) -0.013(2) -0.023(2)
C41 0.034(3) 0.044(3) 0.060(4) 0.008(3) -0.023(3) -0.029(3)
C42 0.051(3) 0.055(4) 0.037(3) 0.004(3) -0.023(3) -0.032(3)
C43 0.030(2) 0.026(2) 0.020(2) 0.0058(18) -0.0054(19) -0.007(2)
C44 0.033(3) 0.035(3) 0.021(2) 0.005(2) -0.010(2) -0.014(2)
C45 0.028(3) 0.063(4) 0.023(2) 0.005(2) 0.000(2) -0.006(3)
C46 0.056(4) 0.051(4) 0.024(3) -0.008(3) -0.008(3) 0.001(3)
C47 0.078(5) 0.034(3) 0.037(3) -0.001(2) -0.026(3) -0.016(3)
C49 0.067(4) 0.061(4) 0.033(3) 0.012(3) -0.022(3) -0.043(4)
C50 0.090(6) 0.049(4) 0.070(5) -0.005(3) -0.028(4) -0.036(4)
C51 0.073(6) 0.085(6) 0.133(8) 0.037(6) -0.055(6) -0.058(5)
C52' 0.058(5) 0.071(5) 0.091(6) 0.041(4) -0.027(4) -0.044(4)
C55 0.020(2) 0.013(2) 0.031(2) 0.0051(17) -0.0051(18) -0.0025(18)
C56 0.021(2) 0.022(2) 0.037(3) -0.001(2) -0.010(2) 0.000(2)
C57 0.020(2) 0.027(3) 0.063(4) 0.002(3) -0.017(2) -0.004(2)
C58 0.021(2) 0.032(3) 0.061(4) 0.005(3) 0.003(2) -0.008(2)
C59 0.026(3) 0.024(2) 0.038(3) 0.003(2) 0.006(2) -0.008(2)
C60 0.022(2) 0.014(2) 0.032(2) 0.0035(18) -0.0039(19) -0.0054(19)
C61' 0.028(3) 0.042(3) 0.040(3) -0.006(2) -0.015(2) -0.001(3)
C62 0.050(5) 0.061(6) 0.031(4) 0.000(4) -0.005(4) -0.027(5)
C63 0.060(6) 0.058(6) 0.050(5) -0.008(4) -0.025(4) -0.024(5)
C64 0.039(3) 0.032(3) 0.026(2) 0.003(2) -0.009(2) -0.018(2)
C65 0.056(4) 0.057(4) 0.039(3) 0.019(3) -0.021(3) -0.024(4)
C66 0.117(7) 0.038(4) 0.066(5) 0.009(3) -0.055(5) -0.037(4)
C67 0.021(2) 0.015(2) 0.046(3) 0.0142(19) -0.014(2) -0.012(2)
C68 0.025(2) 0.024(2) 0.046(3) 0.021(2) -0.022(2) -0.016(2)
C69 0.035(3) 0.036(3) 0.059(4) 0.024(3) -0.027(3) -0.021(3)
C70 0.022(3) 0.038(3) 0.087(5) 0.036(3) -0.027(3) -0.012(3)
C71 0.021(3) 0.027(3) 0.083(5) 0.023(3) -0.012(3) -0.010(2)
C72 0.025(2) 0.020(2) 0.056(3) 0.011(2) -0.009(2) -0.013(2)
C73 0.036(3) 0.034(3) 0.032(3) 0.015(2) -0.019(2) -0.019(3)
C74 0.068(4) 0.030(3) 0.041(3) 0.006(2) -0.013(3) -0.018(3)
C75 0.064(4) 0.066(4) 0.037(3) 0.023(3) -0.022(3) -0.032(4)
C76 0.035(3) 0.028(3) 0.049(3) 0.002(2) 0.000(3) -0.010(2)
C77 0.33(2) 0.197(13) 0.048(5) 0.006(6) -0.026(8) -0.230(15)
C78 0.051(5) 0.159(11) 0.076(6) 0.050(7) 0.015(4) 0.009(6)
C79 0.081(5) 0.042(3) 0.018(2) -0.001(2) -0.019(3) -0.015(3)
C80 0.036(3) 0.021(2) 0.031(3) -0.0013(19) -0.016(2) -0.001(2)
C81 0.033(3) 0.028(3) 0.031(3) -0.005(2) -0.011(2) 0.000(2)
C82 0.051(3) 0.017(2) 0.037(3) 0.001(2) -0.008(2) -0.016(2)
C83 0.036(3) 0.017(2) 0.043(3) 0.003(2) -0.010(2) -0.014(2)
C84 0.019(2) 0.036(3) 0.044(3) 0.006(2) -0.009(2) -0.012(2)
C61 0.028(3) 0.042(3) 0.040(3) -0.006(2) -0.015(2) -0.001(3)
C55' 0.087(10) 0.040(6) 0.077(9) 0.011(6) -0.010(7) -0.037(7)
C53 0.061(4) 0.061(4) 0.062(4) 0.0040(10) -0.0115(12) -0.0217(16)
C52 0.058(5) 0.071(5) 0.091(6) 0.041(4) -0.027(4) -0.044(4)
C54' 0.047(10) 0.090(16) 0.074(13) 0.036(12) -0.005(9) -0.031(11)
C54 0.045(4) 0.045(4) 0.045(4) 0.0032(10) -0.0085(12) -0.0158(17)
C35 0.084(12) 0.038(8) 0.037(7) -0.004(6) 0.004(7) -0.033(8)
C36' 0.082(11) 0.052(8) 0.074(10) 0.033(7) 0.006(8) -0.003(8)
C35' 0.058(4) 0.058(4) 0.058(4) 0.0041(10) -0.0107(12) -0.0206(16)
C34' 0.077(3) 0.077(3) 0.076(3) 0.0040(7) -0.0145(9) -0.0285(11)
C34 0.077(3) 0.077(3) 0.076(3) 0.0040(7) -0.0145(9) -0.0285(11)

loop_
_atom_type_symbol
_atom_type_description
_atom_type_scat_dispersion_real
_atom_type_scat_dispersion_imag
_atom_type_scat_source
C C 0.0033 0.0016 'International Tables Vol C Tables 4.2.6.8 and 6.1.1.4'
H H 0.0000 0.0000 'International Tables Vol C Tables 4.2.6.8 and 6.1.1.4'
O O 0.0106 0.0060 'International Tables Vol C Tables 4.2.6.8 and 6.1.1.4'
La La -0.2871 2.4523 'International Tables Vol C Tables 4.2.6.8 and 6.1.1.4'

loop_
_geom_angle_atom_site_label_1
_geom_angle_atom_site_label_2
_geom_angle_atom_site_label_3
_geom_angle
O1 La1 O2 114.18(13)
O1 La1 O3 98.82(12)
O2 La1 O3 100.38(11)
O1 La1 O4 137.78(12)
O2 La1 O4 107.37(12)
O3 La1 O4 80.29(12)
O1 La1 O5 85.23(11)
O2 La1 O5 131.02(11)
O3 La1 O5 121.49(11)
O4 La1 O5 61.26(10)
O1 La1 O6 86.64(12)
O2 La1 O6 75.95(11)
O3 La1 O6 174.37(11)
O4 La1 O6 96.62(11)
O5 La1 O6 60.08(11)
C1 O1 La1 163.9(3)
O1 C1 C2 120.1(5)
O1 C1 C6 119.7(5)
C2 C1 C6 120.2(4)
C28 C27 C26 121.3(5)
O7 La2 O9 114.83(13)
O7 La2 O8 99.86(13)
O9 La2 O8 99.24(12)
O7 La2 O11 129.49(12)
O9 La2 O11 89.44(11)
O8 La2 O11 120.09(11)
O7 La2 O12 102.59(13)
O9 La2 O12 142.06(11)
O8 La2 O12 79.51(11)
O11 La2 O12 60.54(10)
O7 La2 O10 76.57(12)
O9 La2 O10 86.52(12)
O8 La2 O10 174.14(11)
O11 La2 O10 60.68(10)
O12 La2 O10 96.62(10)
C13 O2 La1 162.3(3)
C3 C2 C1 118.9(5)
C3 C2 C7 121.2(5)
C1 C2 C7 119.9(4)
C25 O3 La1 169.9(3)
C4 C3 C2 120.8(6)
C38 O4 C37 112.6(4)
C38 O4 La1 120.2(3)
C37 O4 La1 122.4(3)
C5 C4 C3 120.0(5)
C39 O5 C40 113.1(4)
C39 O5 La1 115.6(3)
C40 O5 La1 110.9(3)
C4 C5 C6 122.3(6)
C41 O6 C42 111.7(4)
C41 O6 La1 121.4(3)
C42 O6 La1 126.8(3)
C5 C6 C1 117.8(5)
C5 C6 C10 121.3(5)
C1 C6 C10 120.5(4)
C43 O7 La2 170.3(3)
C2 C7 C9 113.7(5)
C2 C7 C8 111.0(5)
C9 C7 C8 110.7(5)
C67 O8 La2 165.8(3)
C55 O9 La2 174.3(3)
C80 O10 C79 111.2(4)
C80 O10 La2 120.9(3)
C79 O10 La2 127.7(3)
C6 C10 C12 113.8(5)
C6 C10 C11 109.1(5)
C12 C10 C11 110.0(6)
C82 O11 C81 113.7(4)
C82 O11 La2 117.6(3)
C81 O11 La2 109.6(3)
C83 O12 C84 111.5(4)
C83 O12 La2 119.5(3)
C84 O12 La2 124.5(3)
O2 C13 C14 120.6(4)
O2 C13 C18 119.6(4)
C14 C13 C18 119.8(4)
C15 C14 C13 118.6(4)
C15 C14 C19 121.0(4)
C13 C14 C19 120.4(4)
C16 C15 C14 121.8(5)
C15 C16 C17 119.6(5)
C16 C17 C18 121.0(5)
C17 C18 C13 119.2(4)
C17 C18 C22 121.8(5)
C13 C18 C22 118.9(4)
C14 C19 C20 113.5(5)
C14 C19 C21 109.2(4)
C20 C19 C21 109.1(5)
C18 C22 C24 111.7(5)
C18 C22 C23 114.4(4)
C24 C22 C23 110.2(5)
O3 C25 C30 120.9(4)
O3 C25 C26 120.3(4)
C30 C25 C26 118.8(4)
C27 C26 C25 119.3(5)
C27 C26 C31 122.1(5)
C25 C26 C31 118.5(4)
C29 C28 C27 120.2(5)
C28 C29 C30 121.4(5)
C29 C30 C25 119.0(5)
C29 C30 C34' 121.1(6)
C25 C30 C34' 119.8(6)
C32 C31 C26 110.9(5)
C32 C31 C33 111.7(6)
C26 C31 C33 113.6(6)
O4 C38 C39 108.1(4)
O5 C39 C38 106.6(4)
O5 C40 C41 111.0(4)
O6 C41 C40 107.7(4)
O7 C43 C44 120.2(4)
O7 C43 C48 119.9(4)
C44 C43 C48 119.8(4)
C45 C44 C43 118.5(5)
C45 C44 C49 122.3(5)
C43 C44 C49 119.1(5)
C46 C45 C44 122.2(5)
C45 C46 C47 118.9(5)
C46 C47 C48 122.1(6)
C47 C48 C43 118.5(5)
C47 C48 C52' 121.8(6)
C43 C48 C52' 119.8(5)
C50 C49 C44 111.6(5)
C50 C49 C51 109.8(6)
C44 C49 C51 113.1(6)
C54' C52' C48 125.8(10)
C54' C52' C54 114.9(11)
C48 C52' C54 111.8(8)
O9 C55 C60 120.7(4)
O9 C55 C56 119.9(4)
C60 C55 C56 119.4(4)
C57 C56 C55 118.1(5)
C57 C56 C61' 122.2(5)
C55 C56 C61' 119.7(4)
C58 C57 C56 122.9(5)
C57 C58 C59 118.8(5)
C58 C59 C60 121.5(5)
C59 C60 C55 119.4(5)
C59 C60 C64 120.2(4)
C55 C60 C64 120.5(4)
C63' C61' C62' 114.4(14)
C63' C61' C56 115.6(10)
C62' C61' C56 116.7(11)
C60 C64 C65 113.8(4)
C60 C64 C66 110.6(5)
C65 C64 C66 109.8(5)
O8 C67 C72 120.6(5)
O8 C67 C68 119.1(4)
C72 C67 C68 120.3(5)
C69 C68 C67 118.4(5)
C69 C68 C73 122.6(5)
C67 C68 C73 118.9(4)
C70 C69 C68 121.2(6)
C71 C70 C69 120.1(5)
C70 C71 C72 120.8(6)
C71 C72 C67 119.1(6)
C71 C72 C76 121.3(5)
C67 C72 C76 119.5(5)
C68 C73 C75 113.8(5)
C68 C73 C74 111.7(4)
C75 C73 C74 109.8(5)
C77 C76 C78 110.8(9)
C77 C76 C72 109.9(5)
C78 C76 C72 115.4(6)
O10 C80 C81 107.3(4)
O11 C81 C80 111.7(4)
O11 C82 C83 106.8(4)
O12 C83 C82 107.5(4)
C35 C34' C30 126.4(9)
C35 C34' C36 116.2(10)
C30 C34' C36 116.8(8)

loop_
_geom_bond_atom_site_label_1
_geom_bond_atom_site_label_2
_geom_bond_distance
La1 O1 2.236(3)
La1 O2 2.240(3)
La1 O3 2.250(3)
La1 O4 2.626(3)
La1 O5 2.641(3)
La1 O6 2.711(3)
O1 C1 1.339(5)
C1 C2 1.415(7)
C1 C6 1.419(8)
C27 C28 1.372(9)
C27 C26 1.389(6)
La2 O7 2.230(3)
La2 O9 2.247(3)
La2 O8 2.252(3)
La2 O11 2.632(3)
La2 O12 2.676(3)
La2 O10 2.699(3)
O2 C13 1.338(5)
C2 C3 1.396(7)
C2 C7 1.512(8)
O3 C25 1.328(5)
C3 C4 1.380(10)
O4 C38 1.433(6)
O4 C37 1.438(6)
C4 C5 1.371(9)
O5 C39 1.443(6)
O5 C40 1.446(6)
C5 C6 1.391(7)
O6 C41 1.433(6)
O6 C42 1.438(6)
C6 C10 1.517(8)
O7 C43 1.345(6)
C7 C9 1.525(8)
C7 C8 1.526(8)
O8 C67 1.343(6)
O9 C55 1.342(5)
O10 C80 1.431(6)
O10 C79 1.449(6)
C10 C12 1.524(8)
C10 C11 1.525(7)
O11 C82 1.435(6)
O11 C81 1.437(6)
O12 C83 1.437(6)
O12 C84 1.439(6)
C13 C14 1.414(6)
C13 C18 1.416(7)
C14 C15 1.397(7)
C14 C19 1.518(7)
C15 C16 1.378(8)
C16 C17 1.386(7)
C17 C18 1.395(7)
C18 C22 1.511(7)
C19 C20 1.529(7)
C19 C21 1.529(7)
C22 C24 1.519(7)
C22 C23 1.525(8)
C25 C30 1.409(6)
C25 C26 1.413(6)
C26 C31 1.499(7)
C28 C29 1.347(9)
C29 C30 1.407(8)
C30 C34' 1.501(10)
C31 C32 1.497(10)
C31 C33 1.538(8)
C36 C34' 1.606(16)
C38 C39 1.489(8)
C40 C41 1.501(8)
C43 C44 1.408(7)
C43 C48 1.413(7)
C44 C45 1.389(7)
C44 C49 1.501(7)
C45 C46 1.368(9)
C46 C47 1.377(10)
C47 C48 1.385(8)
C48 C52' 1.525(8)
C49 C50 1.498(10)
C49 C51 1.535(10)
C52' C54' 1.36(2)
C52' C54 1.607(16)
C55 C60 1.406(6)
C55 C56 1.424(7)
C56 C57 1.398(7)
C56 C61' 1.506(7)
C57 C58 1.364(8)
C58 C59 1.384(8)
C59 C60 1.399(6)
C60 C64 1.511(7)
C61' C63' 1.44(2)
C61' C62' 1.49(3)
C64 C65 1.524(7)
C64 C66 1.533(8)
C67 C72 1.404(7)
C67 C68 1.419(7)
C68 C69 1.393(7)
C68 C73 1.510(8)
C69 C70 1.385(9)
C70 C71 1.381(10)
C71 C72 1.397(8)
C72 C76 1.527(8)
C73 C75 1.522(7)
C73 C74 1.536(7)
C76 C77 1.489(10)
C76 C78 1.496(9)
C80 C81 1.503(7)
C82 C83 1.490(8)
C35 C34' 1.347(15)

loop_
_platon_squeeze_void_nr
_platon_squeeze_void_average_x
_platon_squeeze_void_average_y
_platon_squeeze_void_average_z
_platon_squeeze_void_volume
_platon_squeeze_void_count_electrons
1 0.000 0.000 0.000 202 12
2 -0.002 0.500 0.500 294 30
